data_2239960
loop_
_publ_author_name
'Meneghetti, Fiorella'
'Masciocchi, Daniela'
'Gelain, Arianna'
'Villa, Stefania'

_publ_section_title
;
 Crystal structure of
 3-(3-oxo-2,3,4,4a,5,6-hexahydrobenzo[<i>h</i>]cinnolin-2-yl)propionic
 acid
;
_journal_coeditor_code HB7233
_journal_issue 10
_journal_name_full 'Acta Crystallographica Section E'
_journal_page_first o1088
_journal_page_last o1089
_journal_paper_doi 10.1107/S1600536814019850
_journal_volume 70
_journal_year 2014
_chemical_formula_iupac 'C15 H16 N2 O3'
_chemical_formula_moiety 'C15 H16 N2 O3'
_chemical_formula_sum 'C15 H16 N2 O3'
_chemical_formula_weight 272.3
_chemical_name_systematic
;
3-(3-Oxo-2,3,4,4a,5,6-hexahydrobenzo[<i>h</i>]cinnolin-2-yl)propionic acid
;
_space_group_IT_number 2
_symmetry_cell_setting triclinic
_symmetry_space_group_name_Hall '-P 1'
_symmetry_space_group_name_H-M 'P -1'
_atom_sites_solution_hydrogens geom
_atom_sites_solution_primary direct
_atom_sites_solution_secondary difmap
_cell_angle_alpha 79.220(10)
_cell_angle_beta 64.620(10)
_cell_angle_gamma 68.630(9)
_cell_formula_units_Z 4
_cell_length_a 11.217(4)
_cell_length_b 11.668(4)
_cell_length_c 12.110(4)
_cell_measurement_reflns_used 25
_cell_measurement_temperature 293(2)
_cell_measurement_theta_max 10
_cell_measurement_theta_min 9
_cell_volume 1332.6(8)
_computing_cell_refinement 'CAD-4 EXPRESS (Enraf--Nonius, 1994)'
_computing_data_collection 'CAD-4 EXPRESS (Enraf--Nonius, 1994)'
_computing_data_reduction 'XCAD4 (Harms & Wocadlo, 1995)'
_computing_molecular_graphics 'ORTEP-3 for Windows (Farrugia, 2012)'
_computing_publication_material 'WinGX (Farrugia, 2012)'
_computing_structure_refinement 'SHELXL97 (Sheldrick, 2008)'
_computing_structure_solution 'SIR92 (Altomare <i>et al.</i>, 1994)'
_diffrn_ambient_temperature 293(2)
_diffrn_measured_fraction_theta_full 0.998
_diffrn_measured_fraction_theta_max 0.998
_diffrn_measurement_device_type 'Enraf--Nonius TurboCAD-4'
_diffrn_measurement_method 'non-profiled omega/2theta scans'
_diffrn_radiation_monochromator graphite
_diffrn_radiation_type MoK\a
_diffrn_radiation_wavelength 0.71073
_diffrn_reflns_av_R_equivalents 0.0805
_diffrn_reflns_limit_h_max 13
_diffrn_reflns_limit_h_min -12
_diffrn_reflns_limit_k_max 13
_diffrn_reflns_limit_k_min -13
_diffrn_reflns_limit_l_max 14
_diffrn_reflns_limit_l_min -1
_diffrn_reflns_number 5412
_diffrn_reflns_theta_full 24.99
_diffrn_reflns_theta_max 24.99
_diffrn_reflns_theta_min 2.12
_diffrn_standards_decay_% 9
_diffrn_standards_interval_time 120
_diffrn_standards_number 3
_exptl_absorpt_coefficient_mu 0.096
_exptl_absorpt_correction_type none
_exptl_crystal_colour yellow
_exptl_crystal_density_diffrn 1.357
_exptl_crystal_density_method 'not measured'
_exptl_crystal_description prism
_exptl_crystal_F_000 576
_exptl_crystal_size_max 0.65
_exptl_crystal_size_mid 0.45
_exptl_crystal_size_min 0.40
_refine_diff_density_max 0.276
_refine_diff_density_min -0.223
_refine_ls_extinction_method none
_refine_ls_goodness_of_fit_ref 0.924
_refine_ls_hydrogen_treatment mixed
_refine_ls_matrix_type full
_refine_ls_number_parameters 368
_refine_ls_number_reflns 4682
_refine_ls_number_restraints 0
_refine_ls_restrained_S_all 0.924
_refine_ls_R_factor_all 0.2852
_refine_ls_R_factor_gt 0.0590
_refine_ls_shift/su_max 0.000
_refine_ls_shift/su_mean 0.000
_refine_ls_structure_factor_coef Fsqd
_refine_ls_weighting_details 'calc w=1/[\s^2^(Fo^2^)+(0.0932P)^2^] where P=(Fo^2^+2Fc^2^)/3'
_refine_ls_weighting_scheme calc
_refine_ls_wR_factor_gt 0.1375
_refine_ls_wR_factor_ref 0.2047
_reflns_number_gt 1412
_reflns_number_total 4682
_reflns_threshold_expression I>2\s(I)
_cod_data_source_file hb7233sup1.cif
_cod_data_source_block I
_cod_database_code 2239960
_cod_database_fobs_code 2239960

loop_
_symmetry_equiv_pos_as_xyz
'x, y, z'
'-x, -y, -z'

loop_
_atom_site_type_symbol
_atom_site_label
_atom_site_fract_x
_atom_site_fract_y
_atom_site_fract_z
_atom_site_U_iso_or_equiv
_atom_site_adp_type
_atom_site_calc_flag
_atom_site_refinement_flags
_atom_site_occupancy
_atom_site_symmetry_multiplicity
O O1A 0.0119(4) 0.6619(4) 0.0134(4) 0.0688(13) Uani d . 1 1
O O2A -0.0208(4) 0.3563(4) 0.4257(4) 0.0671(14) Uani d . 1 1
H H2A -0.067(6) 0.299(6) 0.451(6) 0.08(2) Uiso d . 1 1
O O3A -0.2262(5) 0.4797(4) 0.4325(5) 0.0882(16) Uani d . 1 1
N N1A 0.1447(4) 0.5851(4) 0.1231(4) 0.0496(13) Uani d . 1 1
N N2A 0.2481(5) 0.5828(4) 0.1591(4) 0.0471(13) Uani d . 1 1
C C1A 0.1087(6) 0.6616(5) 0.0356(6) 0.0530(17) Uani d . 1 1
C C2A 0.1924(6) 0.7439(6) -0.0252(6) 0.068(2) Uani d . 1 1
H H2A1 0.2002 0.7583 -0.1092 0.081 Uiso calc R 1 1
H H2A2 0.1415 0.8224 0.0140 0.081 Uiso calc R 1 1
C C3A 0.3308(6) 0.7041(6) -0.0269(6) 0.0621(18) Uani d . 1 1
H H3A 0.3821 0.6377 -0.0852 0.075 Uiso calc R 1 1
C C4A 0.3353(6) 0.6383(5) 0.0923(5) 0.0383(14) Uani d . 1 1
C C5A 0.4477(6) 0.6302(5) 0.1270(5) 0.0408(14) Uani d . 1 1
C C6A 0.5553(5) 0.6744(5) 0.0508(5) 0.0520(17) Uani d . 1 1
C C7A 0.5541(6) 0.7381(7) -0.0711(6) 0.081(2) Uani d . 1 1
H H7A1 0.5920 0.8051 -0.0879 0.097 Uiso calc R 1 1
H H7A2 0.6149 0.6797 -0.1354 0.097 Uiso calc R 1 1
C C8A 0.4166(6) 0.7870(6) -0.0752(6) 0.067(2) Uani d . 1 1
H H8A1 0.4281 0.8098 -0.1595 0.080 Uiso calc R 1 1
H H8A2 0.3654 0.8618 -0.0294 0.080 Uiso calc R 1 1
C C9A 0.4508(6) 0.5720(5) 0.2382(5) 0.0484(16) Uani d . 1 1
H H9A 0.3789 0.5420 0.2913 0.058 Uiso calc R 1 1
C C10A 0.5593(6) 0.5589(5) 0.2699(6) 0.0576(18) Uani d . 1 1
H H10A 0.5600 0.5200 0.3442 0.069 Uiso calc R 1 1
C C11A 0.6657(6) 0.6025(6) 0.1934(7) 0.068(2) Uani d . 1 1
H H11A 0.7392 0.5929 0.2148 0.081 Uiso calc R 1 1
C C12A 0.6632(6) 0.6610(6) 0.0840(6) 0.0662(19) Uani d . 1 1
H H12A 0.7350 0.6917 0.0320 0.079 Uiso calc R 1 1
C C13A 0.0675(6) 0.4990(5) 0.1958(6) 0.0529(16) Uani d . 1 1
H H13A 0.1326 0.4197 0.2051 0.063 Uiso calc R 1 1
H H13B 0.0167 0.4871 0.1534 0.063 Uiso calc R 1 1
C C14A -0.0311(6) 0.5484(5) 0.3179(6) 0.0610(18) Uani d . 1 1
H H14A -0.0990 0.6255 0.3081 0.073 Uiso calc R 1 1
H H14B 0.0194 0.5652 0.3576 0.073 Uiso calc R 1 1
C C15A -0.1058(7) 0.4600(5) 0.3977(6) 0.0529(16) Uani d . 1 1
O O1B 0.1349(4) 0.8168(3) 0.4536(4) 0.0599(12) Uani d . 1 1
O O2B 0.0424(5) 1.2275(4) 0.1748(4) 0.0815(16) Uani d . 1 1
H H2B 0.038(6) 1.246(5) 0.101(5) 0.070 Uiso d . 1 1
O O3B 0.1379(6) 1.0503(4) 0.0884(5) 0.0973(19) Uani d . 1 1
N N1B 0.3133(4) 0.8868(4) 0.3469(4) 0.0422(12) Uani d . 1 1
N N2B 0.4445(4) 0.8964(4) 0.3189(4) 0.0374(11) Uani d . 1 1
C C1B 0.2460(6) 0.8252(5) 0.4432(5) 0.0435(15) Uani d . 1 1
C C2B 0.3141(6) 0.7674(5) 0.5298(5) 0.0506(16) Uani d . 1 1
H H2B1 0.2426 0.7792 0.6121 0.061 Uiso calc R 1 1
H H2B2 0.3534 0.6795 0.5173 0.061 Uiso calc R 1 1
C C3B 0.4248(6) 0.8110(6) 0.5232(5) 0.0609(19) Uani d . 1 1
H H3B 0.3709 0.8868 0.5689 0.073 Uiso calc R 1 1
C C4B 0.4978(5) 0.8586(4) 0.3997(5) 0.0347(13) Uani d . 1 1
C C5B 0.6346(5) 0.8694(4) 0.3670(5) 0.0355(14) Uani d . 1 1
C C6B 0.6924(5) 0.8414(5) 0.4544(5) 0.0425(15) Uani d . 1 1
C C7B 0.6210(6) 0.7916(5) 0.5799(5) 0.0535(17) Uani d . 1 1
H H7B1 0.6902 0.7264 0.6035 0.064 Uiso calc R 1 1
H H7B2 0.5783 0.8566 0.6376 0.064 Uiso calc R 1 1
C C8B 0.5143(7) 0.7434(6) 0.5873(6) 0.069(2) Uani d . 1 1
H H8B1 0.5608 0.6606 0.5571 0.083 Uiso calc R 1 1
H H8B2 0.4553 0.7367 0.6731 0.083 Uiso calc R 1 1
C C9B 0.7096(5) 0.9085(5) 0.2506(5) 0.0453(15) Uani d . 1 1
H H9B 0.6733 0.9244 0.1912 0.054 Uiso calc R 1 1
C C10B 0.8366(6) 0.9246(5) 0.2198(6) 0.0570(18) Uani d . 1 1
H H10B 0.8844 0.9527 0.1418 0.068 Uiso calc R 1 1
C C11B 0.8898(6) 0.8975(5) 0.3091(6) 0.0593(19) Uani d . 1 1
H H11B 0.9754 0.9066 0.2904 0.071 Uiso calc R 1 1
C C12B 0.8196(6) 0.8580(5) 0.4235(6) 0.0489(16) Uani d . 1 1
H H12B 0.8572 0.8418 0.4820 0.059 Uiso calc R 1 1
C C13B 0.2663(5) 0.9335(5) 0.2464(5) 0.0463(15) Uani d . 1 1
H H13C 0.2232 0.8791 0.2377 0.056 Uiso calc R 1 1
H H13D 0.3459 0.9344 0.1705 0.056 Uiso calc R 1 1
C C14B 0.1637(6) 1.0613(5) 0.2699(5) 0.0510(16) Uani d . 1 1
H H14C 0.2069 1.1154 0.2791 0.061 Uiso calc R 1 1
H H14D 0.0842 1.0601 0.3458 0.061 Uiso calc R 1 1
C C15B 0.1141(6) 1.1115(6) 0.1669(6) 0.0479(15) Uani d . 1 1

loop_
_atom_site_aniso_label
_atom_site_aniso_U_11
_atom_site_aniso_U_22
_atom_site_aniso_U_33
_atom_site_aniso_U_12
_atom_site_aniso_U_13
_atom_site_aniso_U_23
O1A 0.069(3) 0.075(3) 0.081(3) -0.027(2) -0.057(3) 0.031(2)
O2A 0.051(3) 0.069(3) 0.083(3) -0.025(3) -0.037(3) 0.031(3)
O3A 0.063(3) 0.064(3) 0.130(5) -0.018(3) -0.044(3) 0.025(3)
N1A 0.044(3) 0.063(3) 0.046(3) -0.024(3) -0.025(3) 0.022(3)
N2A 0.046(3) 0.051(3) 0.057(3) -0.017(3) -0.037(3) 0.017(3)
C1A 0.055(4) 0.046(4) 0.055(4) -0.016(3) -0.028(4) 0.021(3)
C2A 0.073(5) 0.080(5) 0.065(5) -0.035(4) -0.049(4) 0.039(4)
C3A 0.056(4) 0.076(4) 0.052(4) -0.021(4) -0.031(4) 0.026(4)
C4A 0.040(3) 0.039(3) 0.032(3) -0.008(3) -0.019(3) 0.009(3)
C5A 0.043(3) 0.036(3) 0.043(4) 0.000(3) -0.026(3) -0.006(3)
C6A 0.030(3) 0.067(4) 0.048(4) -0.011(3) -0.014(3) 0.012(3)
C7A 0.049(4) 0.117(6) 0.060(5) -0.039(4) -0.013(4) 0.038(4)
C8A 0.078(5) 0.078(5) 0.055(4) -0.041(4) -0.036(4) 0.033(4)
C9A 0.041(4) 0.044(3) 0.049(4) -0.002(3) -0.020(3) 0.004(3)
C10A 0.061(4) 0.054(4) 0.059(5) -0.001(3) -0.042(4) 0.006(3)
C11A 0.046(4) 0.077(5) 0.081(6) -0.008(4) -0.032(4) -0.010(4)
C12A 0.044(4) 0.087(5) 0.067(5) -0.025(4) -0.019(4) -0.001(4)
C13A 0.051(4) 0.050(4) 0.064(5) -0.019(3) -0.029(4) 0.007(3)
C14A 0.067(4) 0.056(4) 0.063(5) -0.019(4) -0.027(4) -0.006(4)
C15A 0.066(4) 0.054(4) 0.052(4) -0.030(4) -0.033(4) 0.016(3)
O1B 0.046(2) 0.061(3) 0.078(3) -0.023(2) -0.036(2) 0.026(2)
O2B 0.128(4) 0.046(3) 0.085(4) 0.002(3) -0.082(4) 0.004(3)
O3B 0.139(5) 0.066(3) 0.081(4) 0.026(3) -0.081(4) -0.018(3)
N1B 0.032(3) 0.052(3) 0.044(3) -0.009(2) -0.026(2) 0.012(3)
N2B 0.031(3) 0.038(3) 0.040(3) -0.008(2) -0.017(2) 0.004(2)
C1B 0.037(4) 0.039(3) 0.055(4) -0.012(3) -0.025(3) 0.016(3)
C2B 0.057(4) 0.060(4) 0.042(4) -0.025(3) -0.029(3) 0.018(3)
C3B 0.056(4) 0.079(5) 0.050(4) -0.032(4) -0.029(4) 0.035(4)
C4B 0.040(3) 0.028(3) 0.037(4) -0.006(2) -0.020(3) 0.001(3)
C5B 0.036(3) 0.034(3) 0.039(4) -0.006(3) -0.023(3) 0.003(3)
C6B 0.040(4) 0.038(3) 0.046(4) -0.001(3) -0.023(3) -0.003(3)
C7B 0.054(4) 0.058(4) 0.053(4) -0.010(3) -0.036(3) 0.007(3)
C8B 0.090(5) 0.083(5) 0.055(5) -0.047(4) -0.047(4) 0.037(4)
C9B 0.040(4) 0.042(3) 0.047(4) -0.003(3) -0.023(3) 0.006(3)
C10B 0.036(3) 0.056(4) 0.062(5) -0.012(3) -0.011(3) 0.012(3)
C11B 0.037(4) 0.056(4) 0.085(6) -0.010(3) -0.031(4) 0.004(4)
C12B 0.039(4) 0.051(4) 0.058(5) -0.003(3) -0.032(4) 0.002(3)
C13B 0.037(3) 0.055(4) 0.046(4) -0.009(3) -0.023(3) 0.004(3)
C14B 0.057(4) 0.051(4) 0.047(4) -0.011(3) -0.032(3) 0.009(3)
C15B 0.052(4) 0.039(4) 0.049(4) -0.005(3) -0.026(3) 0.003(3)

loop_
_atom_type_symbol
_atom_type_description
_atom_type_scat_dispersion_real
_atom_type_scat_dispersion_imag
_atom_type_scat_source
C C 0.0033 0.0016 'International Tables Vol C Tables 4.2.6.8 and 6.1.1.4'
H H 0 0 'International Tables Vol C Tables 4.2.6.8 and 6.1.1.4'
N N 0.0061 0.0033 'International Tables Vol C Tables 4.2.6.8 and 6.1.1.4'
O O 0.0106 0.006 'International Tables Vol C Tables 4.2.6.8 and 6.1.1.4'

loop_
_geom_angle_atom_site_label_1
_geom_angle_atom_site_label_2
_geom_angle_atom_site_label_3
_geom_angle
C15A O2A H2A 107(4)
C1A N1A N2A 125.5(5)
C1A N1A C13A 120.9(5)
N2A N1A C13A 113.5(4)
C4A N2A N1A 119.2(4)
O1A C1A N1A 121.5(5)
O1A C1A C2A 124.3(5)
N1A C1A C2A 114.2(5)
C3A C2A C1A 117.4(5)
C3A C2A H2A1 107.9
C1A C2A H2A1 107.9
C3A C2A H2A2 107.9
C1A C2A H2A2 107.9
H2A1 C2A H2A2 107.2
C2A C3A C8A 120.7(5)
C2A C3A C4A 111.5(5)
C8A C3A C4A 112.6(5)
C2A C3A H3A 103.2
C8A C3A H3A 103.2
C4A C3A H3A 103.2
N2A C4A C5A 119.0(5)
N2A C4A C3A 121.2(5)
C5A C4A C3A 119.6(5)
C6A C5A C9A 118.3(5)
C6A C5A C4A 121.7(5)
C9A C5A C4A 119.9(5)
C5A C6A C12A 120.4(5)
C5A C6A C7A 119.2(5)
C12A C6A C7A 120.4(6)
C8A C7A C6A 114.2(5)
C8A C7A H7A1 108.7
C6A C7A H7A1 108.7
C8A C7A H7A2 108.7
C6A C7A H7A2 108.7
H7A1 C7A H7A2 107.6
C7A C8A C3A 116.2(5)
C7A C8A H8A1 108.2
C3A C8A H8A1 108.2
C7A C8A H8A2 108.2
C3A C8A H8A2 108.2
H8A1 C8A H8A2 107.4
C10A C9A C5A 120.6(6)
C10A C9A H9A 119.7
C5A C9A H9A 119.7
C11A C10A C9A 120.5(6)
C11A C10A H10A 119.7
C9A C10A H10A 119.7
C10A C11A C12A 119.4(6)
C10A C11A H11A 120.3
C12A C11A H11A 120.3
C11A C12A C6A 120.8(6)
C11A C12A H12A 119.6
C6A C12A H12A 119.6
N1A C13A C14A 110.2(5)
N1A C13A H13A 109.6
C14A C13A H13A 109.6
N1A C13A H13B 109.6
C14A C13A H13B 109.6
H13A C13A H13B 108.1
C13A C14A C15A 111.9(5)
C13A C14A H14A 109.2
C15A C14A H14A 109.2
C13A C14A H14B 109.2
C15A C14A H14B 109.2
H14A C14A H14B 107.9
O3A C15A O2A 123.1(6)
O3A C15A C14A 124.0(6)
O2A C15A C14A 112.9(6)
C15B O2B H2B 102(4)
C1B N1B N2B 125.6(4)
C1B N1B C13B 121.2(4)
N2B N1B C13B 112.4(4)
C4B N2B N1B 118.6(4)
O1B C1B N1B 119.5(5)
O1B C1B C2B 124.2(5)
N1B C1B C2B 116.2(5)
C3B C2B C1B 117.4(5)
C3B C2B H2B1 108.0
C1B C2B H2B1 108.0
C3B C2B H2B2 108.0
C1B C2B H2B2 108.0
H2B1 C2B H2B2 107.2
C8B C3B C2B 120.4(5)
C8B C3B C4B 114.2(5)
C2B C3B C4B 112.9(5)
C8B C3B H3B 101.9
C2B C3B H3B 101.9
C4B C3B H3B 101.9
N2B C4B C5B 117.1(5)
N2B C4B C3B 123.2(5)
C5B C4B C3B 119.7(5)
C9B C5B C6B 118.4(5)
C9B C5B C4B 121.7(5)
C6B C5B C4B 119.9(5)
C12B C6B C5B 119.1(5)
C12B C6B C7B 119.6(5)
C5B C6B C7B 121.3(5)
C8B C7B C6B 113.1(5)
C8B C7B H7B1 109.0
C6B C7B H7B1 109.0
C8B C7B H7B2 109.0
C6B C7B H7B2 109.0
H7B1 C7B H7B2 107.8
C3B C8B C7B 118.4(5)
C3B C8B H8B1 107.7
C7B C8B H8B1 107.7
C3B C8B H8B2 107.7
C7B C8B H8B2 107.7
H8B1 C8B H8B2 107.1
C10B C9B C5B 122.4(5)
C10B C9B H9B 118.8
C5B C9B H9B 118.8
C11B C10B C9B 117.6(6)
C11B C10B H10B 121.2
C9B C10B H10B 121.2
C12B C11B C10B 121.4(6)
C12B C11B H11B 119.3
C10B C11B H11B 119.3
C11B C12B C6B 121.0(5)
C11B C12B H12B 119.5
C6B C12B H12B 119.5
N1B C13B C14B 110.8(4)
N1B C13B H13C 109.5
C14B C13B H13C 109.5
N1B C13B H13D 109.5
C14B C13B H13D 109.5
H13C C13B H13D 108.1
C13B C14B C15B 111.7(5)
C13B C14B H14C 109.3
C15B C14B H14C 109.3
C13B C14B H14D 109.3
C15B C14B H14D 109.3
H14C C14B H14D 107.9
O3B C15B O2B 123.7(6)
O3B C15B C14B 122.9(6)
O2B C15B C14B 113.3(6)

loop_
_geom_bond_atom_site_label_1
_geom_bond_atom_site_label_2
_geom_bond_distance
O1A C1A 1.225(6)
O2A C15A 1.330(7)
O2A H2A 0.92(6)
O3A C15A 1.174(6)
N1A C1A 1.353(7)
N1A N2A 1.395(5)
N1A C13A 1.477(6)
N2A C4A 1.272(6)
C1A C2A 1.465(8)
C2A C3A 1.441(7)
C2A H2A1 0.9700
C2A H2A2 0.9700
C3A C8A 1.480(8)
C3A C4A 1.515(7)
C3A H3A 0.9800
C4A C5A 1.459(7)
C5A C6A 1.377(7)
C5A C9A 1.399(7)
C6A C12A 1.380(7)
C6A C7A 1.526(8)
C7A C8A 1.457(7)
C7A H7A1 0.9700
C7A H7A2 0.9700
C8A H8A1 0.9700
C8A H8A2 0.9700
C9A C10A 1.376(7)
C9A H9A 0.9300
C10A C11A 1.365(8)
C10A H10A 0.9300
C11A C12A 1.378(8)
C11A H11A 0.9300
C12A H12A 0.9300
C13A C14A 1.481(8)
C13A H13A 0.9700
C13A H13B 0.9700
C14A C15A 1.504(8)
C14A H14A 0.9700
C14A H14B 0.9700
O1B C1B 1.236(6)
O2B C15B 1.295(7)
O2B H2B 0.90(6)
O3B C15B 1.175(6)
N1B C1B 1.332(6)
N1B N2B 1.403(5)
N1B C13B 1.466(6)
N2B C4B 1.287(6)
C1B C2B 1.478(7)
C2B C3B 1.472(7)
C2B H2B1 0.9700
C2B H2B2 0.9700
C3B C8B 1.448(7)
C3B C4B 1.478(7)
C3B H3B 0.9800
C4B C5B 1.459(7)
C5B C9B 1.388(7)
C5B C6B 1.397(7)
C6B C12B 1.389(7)
C6B C7B 1.501(7)
C7B C8B 1.461(7)
C7B H7B1 0.9700
C7B H7B2 0.9700
C8B H8B1 0.9700
C8B H8B2 0.9700
C9B C10B 1.384(7)
C9B H9B 0.9300
C10B C11B 1.384(8)
C10B H10B 0.9300
C11B C12B 1.357(8)
C11B H11B 0.9300
C12B H12B 0.9300
C13B C14B 1.503(7)
C13B H13C 0.9700
C13B H13D 0.9700
C14B C15B 1.514(7)
C14B H14C 0.9700
C14B H14D 0.9700

loop_
_geom_hbond_atom_site_label_D
_geom_hbond_atom_site_label_H
_geom_hbond_atom_site_label_A
_geom_hbond_site_symmetry_A
_geom_hbond_distance_DH
_geom_hbond_distance_HA
_geom_hbond_distance_DA
_geom_hbond_angle_DHA
O2A H2A O1B ._566 0.92(7) 1.78(7) 2.651(6) 158(6)
O2B H2B O1A ._646 0.90(6) 1.75(6) 2.598(7) 157(5)

loop_
_geom_torsion_atom_site_label_1
_geom_torsion_atom_site_label_2
_geom_torsion_atom_site_label_3
_geom_torsion_atom_site_label_4
_geom_torsion
C1A N1A N2A C4A -14.3(8)
C13A N1A N2A C4A 169.3(5)
N2A N1A C1A O1A -176.4(5)
C13A N1A C1A O1A -0.3(9)
N2A N1A C1A C2A 2.0(8)
C13A N1A C1A C2A 178.1(5)
O1A C1A C2A C3A -156.2(7)
N1A C1A C2A C3A 25.5(9)
C1A C2A C3A C8A -173.7(6)
C1A C2A C3A C4A -38.1(9)
N1A N2A C4A C5A -176.8(5)
N1A N2A C4A C3A -1.5(8)
C2A C3A C4A N2A 26.7(8)
C8A C3A C4A N2A 166.0(5)
C2A C3A C4A C5A -158.1(6)
C8A C3A C4A C5A -18.7(8)
N2A C4A C5A C6A 171.5(5)
C3A C4A C5A C6A -3.9(8)
N2A C4A C5A C9A -6.1(8)
C3A C4A C5A C9A 178.6(5)
C9A C5A C6A C12A 0.2(8)
C4A C5A C6A C12A -177.4(5)
C9A C5A C6A C7A 179.9(5)
C4A C5A C6A C7A 2.4(8)
C5A C6A C7A C8A 22.2(9)
C12A C6A C7A C8A -158.0(6)
C6A C7A C8A C3A -46.2(9)
C2A C3A C8A C7A 179.2(7)
C4A C3A C8A C7A 44.0(8)
C6A C5A C9A C10A -0.4(8)
C4A C5A C9A C10A 177.2(5)
C5A C9A C10A C11A 0.1(9)
C9A C10A C11A C12A 0.5(10)
C10A C11A C12A C6A -0.7(10)
C5A C6A C12A C11A 0.4(10)
C7A C6A C12A C11A -179.4(6)
C1A N1A C13A C14A -101.3(6)
N2A N1A C13A C14A 75.3(6)
N1A C13A C14A C15A -176.6(5)
C13A C14A C15A O3A -115.0(7)
C13A C14A C15A O2A 65.3(7)
C1B N1B N2B C4B -10.7(7)
C13B N1B N2B C4B 179.9(4)
N2B N1B C1B O1B -175.2(5)
C13B N1B C1B O1B -6.7(8)
N2B N1B C1B C2B 3.0(8)
C13B N1B C1B C2B 171.5(5)
O1B C1B C2B C3B -164.7(6)
N1B C1B C2B C3B 17.2(8)
C1B C2B C3B C8B -167.9(6)
C1B C2B C3B C4B -28.0(8)
N1B N2B C4B C5B 179.7(4)
N1B N2B C4B C3B -3.0(7)
C8B C3B C4B N2B 164.1(5)
C2B C3B C4B N2B 21.7(8)
C8B C3B C4B C5B -18.6(8)
C2B C3B C4B C5B -161.0(5)
N2B C4B C5B C9B -5.4(7)
C3B C4B C5B C9B 177.1(5)
N2B C4B C5B C6B 173.8(5)
C3B C4B C5B C6B -3.7(7)
C9B C5B C6B C12B 2.4(8)
C4B C5B C6B C12B -176.8(5)
C9B C5B C6B C7B -176.4(5)
C4B C5B C6B C7B 4.4(7)
C12B C6B C7B C8B -162.0(5)
C5B C6B C7B C8B 16.8(8)
C2B C3B C8B C7B -178.9(6)
C4B C3B C8B C7B 41.7(8)
C6B C7B C8B C3B -40.6(8)
C6B C5B C9B C10B -2.3(8)
C4B C5B C9B C10B 176.9(5)
C5B C9B C10B C11B 1.5(8)
C9B C10B C11B C12B -0.8(9)
C10B C11B C12B C6B 1.0(9)
C5B C6B C12B C11B -1.8(8)
C7B C6B C12B C11B 177.0(5)
C1B N1B C13B C14B 89.7(6)
N2B N1B C13B C14B -100.4(5)
N1B C13B C14B C15B 179.8(4)
C13B C14B C15B O3B 10.4(9)
C13B C14B C15B O2B -170.1(5)
